data_7248645
loop_
_publ_author_name
'Pacholak, P.'
'Durka, K.'
'Wo\'zniak, K.'
'Krajewska, J.'
'Laudy, A. E.'
'Luli\'nski, S.'

_publ_section_title
;
 Ethynyl-substituted benzosiloxaboroles: the role of C(\p)&#x22EF;B
 interactions in their crystal packing and use in Cu(i)-catalyzed
 1,3-dipolar cycloaddition
;
_journal_issue 23
_journal_name_full 'RSC Advances'
_journal_page_first 16069
_journal_page_last 16082
_journal_paper_doi 10.1039/D4RA02137A
_journal_volume 14
_journal_year 2024
_chemical_formula_moiety 'C36 H40 F2 N8 O5 S2 Si2'
_chemical_formula_sum 'C36 H40 F2 N8 O5 S2 Si2'
_chemical_formula_weight 823.06
_space_group_crystal_system monoclinic
_space_group_IT_number 14
_space_group_name_Hall '-P 2ybc'
_space_group_name_H-M_alt 'P 1 21/c 1'
_atom_sites_solution_hydrogens geom
_audit_creation_method SHELXL-2013
_audit_update_record
;
2023-10-27 deposited with the CCDC.	2024-05-14 downloaded from the CCDC.
;
_cell_angle_alpha 90
_cell_angle_beta 91.9810(10)
_cell_angle_gamma 90
_cell_formula_units_Z 4
_cell_length_a 12.2547(2)
_cell_length_b 21.3124(4)
_cell_length_c 14.7890(2)
_cell_measurement_reflns_used 11609
_cell_measurement_temperature 100(2)
_cell_measurement_theta_max 76.2120
_cell_measurement_theta_min 3.5590
_cell_volume 3860.24(11)
_computing_cell_refinement 'CrysAlisPro 1.171.40.84a (Rigaku OD, 2020)'
_computing_data_collection 'CrysAlisPro 1.171.40.84a (Rigaku OD, 2020)'
_computing_data_reduction 'CrysAlisPro 1.171.40.84a (Rigaku OD, 2020)'
_computing_structure_refinement 'SHELXL-2013 (Sheldrick, 2013)'
_diffrn_ambient_environment N~2~
_diffrn_ambient_temperature 100(2)
_diffrn_detector 'CCD plate'
_diffrn_detector_area_resol_mean 5.2195
_diffrn_detector_type Atlas
_diffrn_measured_fraction_theta_full 1.000
_diffrn_measured_fraction_theta_max 0.990
_diffrn_measurement_device 'four-circle diffractometer'
_diffrn_measurement_device_type 'SuperNova, Dual, Cu at home/near, Atlas'
_diffrn_radiation_monochromator mirror
_diffrn_radiation_probe x-ray
_diffrn_radiation_type CuK\a
_diffrn_radiation_wavelength 1.54178
_diffrn_reflns_av_R_equivalents 0.0357
_diffrn_reflns_av_unetI/netI 0.0380
_diffrn_reflns_Laue_measured_fraction_full 1.000
_diffrn_reflns_Laue_measured_fraction_max 0.990
_diffrn_reflns_limit_h_max 15
_diffrn_reflns_limit_h_min -15
_diffrn_reflns_limit_k_max 26
_diffrn_reflns_limit_k_min -26
_diffrn_reflns_limit_l_max 12
_diffrn_reflns_limit_l_min -18
_diffrn_reflns_number 22446
_diffrn_reflns_point_group_measured_fraction_full 1.000
_diffrn_reflns_point_group_measured_fraction_max 0.990
_diffrn_reflns_theta_full 67.679
_diffrn_reflns_theta_max 76.700
_diffrn_reflns_theta_min 3.609
_diffrn_source 'micro-focus sealed X-ray tube'
_diffrn_source_type 'SuperNova (Cu) X-ray Source'
_exptl_absorpt_coefficient_mu 2.388
_exptl_absorpt_correction_T_max 1.000
_exptl_absorpt_correction_T_min 0.801
_exptl_absorpt_correction_type gaussian
_exptl_absorpt_process_details
;
CrysAlisPro 1.171.40.84a (Rigaku Oxford Diffraction, 2020)
Numerical absorption correction based on gaussian integration over
a multifaceted crystal model
Empirical absorption correction using spherical harmonics,
implemented in SCALE3 ABSPACK scaling algorithm.
;
_exptl_crystal_colour colourles
_exptl_crystal_density_diffrn 1.416
_exptl_crystal_description block
_exptl_crystal_F_000 1720
_exptl_crystal_size_max 0.231
_exptl_crystal_size_mid 0.146
_exptl_crystal_size_min 0.087
_refine_diff_density_max 0.562
_refine_diff_density_min -0.362
_refine_diff_density_rms 0.073
_refine_ls_extinction_method none
_refine_ls_goodness_of_fit_ref 1.017
_refine_ls_hydrogen_treatment constr
_refine_ls_matrix_type full
_refine_ls_number_parameters 496
_refine_ls_number_reflns 8052
_refine_ls_number_restraints 0
_refine_ls_restrained_S_all 1.017
_refine_ls_R_factor_all 0.0497
_refine_ls_R_factor_gt 0.0445
_refine_ls_shift/su_max 0.001
_refine_ls_shift/su_mean 0.000
_refine_ls_structure_factor_coef Fsqd
_refine_ls_weighting_details 'w=1/[\s^2^(Fo^2^)+(0.0810P)^2^+0.9368P] where P=(Fo^2^+2Fc^2^)/3'
_refine_ls_weighting_scheme calc
_refine_ls_wR_factor_gt 0.1170
_refine_ls_wR_factor_ref 0.1226
_reflns_Friedel_coverage 0.000
_reflns_number_gt 7116
_reflns_number_total 8052
_reflns_threshold_expression 'I > 2\s(I)'
_cod_data_source_file d4ra02137a2.cif
_cod_data_source_block 5b
_cod_original_sg_symbol_H-M 'P 21/c'
_cod_database_code 7248645
_shelx_space_group_comment
;
The symmetry employed for this shelxl refinement is uniquely defined
by the following loop, which should always be used as a source of
symmetry information in preference to the above space-group names.
They are only intended as comments.
;
_oxdiff_exptl_absorpt_empirical_full_min 0.852
_oxdiff_exptl_absorpt_empirical_full_max 1.183
_oxdiff_exptl_absorpt_empirical_details
;
Empirical correction (ABSPACK) includes:
- Absorption correction using spherical harmonics
- Frame scaling
- Detector area scaling
;
_shelxl_version_number 2013-4

loop_
_space_group_symop_operation_xyz
'x, y, z'
'-x, y+1/2, -z+1/2'
'-x, -y, -z'
'x, -y-1/2, z-1/2'

loop_
_atom_site_label
_atom_site_type_symbol
_atom_site_fract_x
_atom_site_fract_y
_atom_site_fract_z
_atom_site_U_iso_or_equiv
_atom_site_adp_type
_atom_site_occupancy
_atom_site_site_symmetry_order
_atom_site_calc_flag
_atom_site_refinement_flags_posn
_atom_site_refinement_flags_adp
_atom_site_refinement_flags_occupancy
_atom_site_disorder_assembly
_atom_site_disorder_group
S1 S 0.76451(3) 0.20080(2) 0.19793(2) 0.02018(11) Uani 1 1 d . . . . .
S2 S 0.72730(3) -0.23211(2) 0.35609(3) 0.02173(11) Uani 1 1 d . . . . .
Si3 Si 1.34106(4) -0.02591(2) 0.34285(3) 0.02074(12) Uani 1 1 d . . . . .
Si4 Si 1.33495(4) -0.01842(2) 0.13185(3) 0.01886(11) Uani 1 1 d . . . . .
F1 F 1.10894(8) 0.03577(5) 0.35561(8) 0.0262(2) Uani 1 1 d . . . . .
F2 F 1.10489(8) -0.07385(5) 0.15433(7) 0.0233(2) Uani 1 1 d . . . . .
O4 O 0.67476(11) 0.24172(6) 0.21614(9) 0.0265(3) Uani 1 1 d . . . . .
O5 O 0.81051(11) 0.19952(6) 0.10994(8) 0.0253(3) Uani 1 1 d . . . . .
O2 O 0.69743(12) -0.27735(6) 0.28781(9) 0.0279(3) Uani 1 1 d . . . . .
O3 O 0.83144(11) -0.23616(7) 0.40287(9) 0.0276(3) Uani 1 1 d . . . . .
N1 N 0.80567(12) -0.04687(8) 0.38927(10) 0.0238(3) Uani 1 1 d . . . . .
O1 O 1.35943(11) -0.04124(7) 0.23597(8) 0.0268(3) Uani 1 1 d . . . . .
N8 N 0.72620(12) 0.13001(7) 0.21720(9) 0.0219(3) Uani 1 1 d . . . . .
H8N H 0.7514 0.0995 0.1837 0.026 Uiso 1 1 calc R U . . .
N6 N 0.76205(12) -0.08663(7) 0.14535(9) 0.0194(3) Uani 1 1 d . . . . .
N3 N 0.77477(12) 0.05170(7) 0.38675(9) 0.0206(3) Uani 1 1 d . . . . .
N4 N 0.79754(12) 0.01116(7) 0.13917(10) 0.0221(3) Uani 1 1 d . . . . .
C17 C 1.18711(14) 0.08355(8) 0.09632(11) 0.0204(3) Uani 1 1 d . . . . .
H17 H 1.2513 0.1078 0.0895 0.025 Uiso 1 1 calc R U . . .
C20 C 1.20506(14) -0.06004(9) 0.37235(10) 0.0205(3) Uani 1 1 d . . . . .
N5 N 0.71734(12) -0.02912(7) 0.14557(11) 0.0240(3) Uani 1 1 d . . . . .
C19 C 1.10758(14) -0.02707(8) 0.37321(10) 0.0190(3) Uani 1 1 d . . . . .
C14 C 0.99556(13) 0.01431(8) 0.12013(10) 0.0178(3) Uani 1 1 d . . . . .
C2 C 0.65100(15) -0.21009(9) 0.52443(12) 0.0253(3) Uani 1 1 d . . . . .
H2 H 0.7193 -0.1904 0.5371 0.030 Uiso 1 1 calc R U . . .
C18 C 1.19678(14) 0.01998(8) 0.11975(10) 0.0194(3) Uani 1 1 d . . . . .
C24 C 1.00649(13) -0.05348(8) 0.38960(10) 0.0194(3) Uani 1 1 d . . . . .
C13 C 1.09919(14) -0.01208(8) 0.13077(10) 0.0181(3) Uani 1 1 d . . . . .
C1 C 0.62720(15) -0.23573(8) 0.43942(11) 0.0224(3) Uani 1 1 d . . . . .
N2 N 0.72721(12) -0.00494(8) 0.38836(11) 0.0261(3) Uani 1 1 d . . . . .
C29 C 0.69057(14) -0.14168(8) 0.14824(11) 0.0225(3) Uani 1 1 d . . . . .
H29A H 0.7335 -0.1799 0.1358 0.027 Uiso 1 1 calc R U . . .
H29B H 0.6324 -0.1379 0.1004 0.027 Uiso 1 1 calc R U . . .
N7 N 0.72122(13) -0.16363(8) 0.31042(10) 0.0258(3) Uani 1 1 d . . . . .
H7 H 0.7686 -0.1348 0.3282 0.031 Uiso 1 1 calc R U . . .
C15 C 0.99111(14) 0.07755(8) 0.09358(10) 0.0201(3) Uani 1 1 d . . . . .
H15 H 0.9222 0.0971 0.0829 0.024 Uiso 1 1 calc R U . . .
C27 C 0.89420(13) -0.02026(8) 0.13400(10) 0.0178(3) Uani 1 1 d . . . . .
C26 C 0.88447(13) 0.04650(8) 0.38609(10) 0.0198(3) Uani 1 1 d . . . . .
H26 H 0.9366 0.0795 0.3847 0.024 Uiso 1 1 calc R U . . .
C16 C 1.08562(15) 0.11183(8) 0.08280(11) 0.0221(3) Uani 1 1 d . . . . .
H16 H 1.0812 0.1548 0.0661 0.027 Uiso 1 1 calc R U . . .
C28 C 0.87123(13) -0.08355(8) 0.13914(10) 0.0189(3) Uani 1 1 d . . . . .
H28 H 0.9215 -0.1175 0.1384 0.023 Uiso 1 1 calc R U . . .
C38 C 0.65124(14) 0.11466(9) 0.28812(12) 0.0235(3) Uani 1 1 d . . . . .
H38A H 0.6133 0.0750 0.2720 0.028 Uiso 1 1 calc R U . . .
H38B H 0.5953 0.1481 0.2907 0.028 Uiso 1 1 calc R U . . .
C7 C 0.87065(14) 0.22072(8) 0.27743(11) 0.0204(3) Uani 1 1 d . . . . .
C25 C 0.90434(14) -0.01717(8) 0.38782(10) 0.0190(3) Uani 1 1 d . . . . .
C37 C 0.70635(14) 0.10747(9) 0.38190(11) 0.0234(3) Uani 1 1 d . . . . .
H37A H 0.7516 0.1450 0.3956 0.028 Uiso 1 1 calc R U . . .
H37B H 0.6498 0.1046 0.4279 0.028 Uiso 1 1 calc R U . . .
C30 C 0.63868(14) -0.14824(9) 0.24000(11) 0.0231(3) Uani 1 1 d . . . . .
H30A H 0.6022 -0.1084 0.2555 0.028 Uiso 1 1 calc R U . . .
H30B H 0.5826 -0.1817 0.2368 0.028 Uiso 1 1 calc R U . . .
C3 C 0.57307(17) -0.21382(9) 0.59046(12) 0.0280(4) Uani 1 1 d . . . . .
H3 H 0.5885 -0.1971 0.6490 0.034 Uiso 1 1 calc R U . . .
C22 C 1.09948(16) -0.15323(9) 0.40716(13) 0.0281(4) Uani 1 1 d . . . . .
H22 H 1.0970 -0.1970 0.4191 0.034 Uiso 1 1 calc R U . . .
C23 C 1.00445(15) -0.11795(9) 0.40745(12) 0.0251(3) Uani 1 1 d . . . . .
H23 H 0.9372 -0.1378 0.4199 0.030 Uiso 1 1 calc R U . . .
C60 C 1.43964(15) 0.04051(9) 0.10145(13) 0.0273(4) Uani 1 1 d . . . . .
H60A H 1.4345 0.0771 0.1412 0.041 Uiso 1 1 calc R U . . .
H60B H 1.4270 0.0535 0.0384 0.041 Uiso 1 1 calc R U . . .
H60C H 1.5125 0.0219 0.1088 0.041 Uiso 1 1 calc R U . . .
C8 C 0.84958(15) 0.26271(9) 0.34640(13) 0.0267(4) Uani 1 1 d . . . . .
H8 H 0.7799 0.2819 0.3501 0.032 Uiso 1 1 calc R U . . .
C11 C 1.05509(16) 0.20787(11) 0.33326(14) 0.0332(4) Uani 1 1 d . . . . .
H11 H 1.1254 0.1897 0.3283 0.040 Uiso 1 1 calc R U . . .
C36 C 1.33999(16) -0.08917(9) 0.05899(12) 0.0271(4) Uani 1 1 d . . . . .
H36A H 1.2847 -0.1194 0.0776 0.041 Uiso 1 1 calc R U . . .
H36B H 1.4125 -0.1084 0.0652 0.041 Uiso 1 1 calc R U . . .
H36C H 1.3253 -0.0772 -0.0042 0.041 Uiso 1 1 calc R U . . .
C10 C 1.03466(16) 0.24867(10) 0.40378(12) 0.0265(4) Uani 1 1 d . . . . .
H10 H 1.0906 0.2579 0.4479 0.032 Uiso 1 1 calc R U . . .
C21 C 1.19815(14) -0.12465(9) 0.38950(12) 0.0245(3) Uani 1 1 d . . . . .
H21 H 1.2626 -0.1494 0.3890 0.029 Uiso 1 1 calc R U . . .
C33 C 1.34889(17) 0.05977(10) 0.36397(16) 0.0355(4) Uani 1 1 d . . . . .
H33A H 1.2898 0.0810 0.3296 0.053 Uiso 1 1 calc R U . . .
H33B H 1.4194 0.0757 0.3447 0.053 Uiso 1 1 calc R U . . .
H33C H 1.3416 0.0679 0.4287 0.053 Uiso 1 1 calc R U . . .
C34 C 1.45244(15) -0.06644(11) 0.40890(12) 0.0313(4) Uani 1 1 d . . . . .
H34A H 1.4477 -0.1117 0.3981 0.047 Uiso 1 1 calc R U . . .
H34B H 1.4449 -0.0580 0.4735 0.047 Uiso 1 1 calc R U . . .
H34C H 1.5233 -0.0509 0.3898 0.047 Uiso 1 1 calc R U . . .
C5 C 0.44940(17) -0.26545(10) 0.48576(14) 0.0327(4) Uani 1 1 d . . . . .
H5 H 0.3798 -0.2835 0.4724 0.039 Uiso 1 1 calc R U . . .
C12 C 0.97251(16) 0.19357(10) 0.26993(13) 0.0309(4) Uani 1 1 d . . . . .
H12 H 0.9858 0.1654 0.2218 0.037 Uiso 1 1 calc R U . . .
C9 C 0.93240(17) 0.27608(10) 0.40993(12) 0.0289(4) Uani 1 1 d . . . . .
H9 H 0.9190 0.3043 0.4581 0.035 Uiso 1 1 calc R U . . .
C6 C 0.52673(16) -0.26299(9) 0.41915(12) 0.0283(4) Uani 1 1 d . . . . .
H6 H 0.5109 -0.2798 0.3607 0.034 Uiso 1 1 calc R U . . .
C4 C 0.47299(17) -0.24194(9) 0.57092(13) 0.0297(4) Uani 1 1 d . . . . .
H4 H 0.4205 -0.2450 0.6165 0.036 Uiso 1 1 calc R U . . .

loop_
_atom_site_aniso_label
_atom_site_aniso_U_11
_atom_site_aniso_U_22
_atom_site_aniso_U_33
_atom_site_aniso_U_23
_atom_site_aniso_U_13
_atom_site_aniso_U_12
S1 0.0199(2) 0.0223(2) 0.01837(18) -0.00070(14) 0.00035(14) -0.00061(14)
S2 0.0223(2) 0.0214(2) 0.02116(19) 0.00166(14) -0.00333(15) -0.00235(14)
Si3 0.0164(2) 0.0269(2) 0.0191(2) 0.00035(16) 0.00327(15) -0.00194(17)
Si4 0.0159(2) 0.0236(2) 0.0173(2) 0.00187(16) 0.00322(15) -0.00015(16)
F1 0.0201(5) 0.0215(5) 0.0373(5) 0.0048(4) 0.0055(4) -0.0027(4)
F2 0.0190(5) 0.0193(5) 0.0318(5) 0.0040(4) 0.0020(4) 0.0003(4)
O4 0.0227(6) 0.0266(6) 0.0301(6) -0.0018(5) -0.0025(5) 0.0026(5)
O5 0.0287(6) 0.0282(6) 0.0189(5) 0.0007(5) 0.0008(5) -0.0035(5)
O2 0.0317(7) 0.0260(6) 0.0258(6) -0.0030(5) -0.0020(5) -0.0002(5)
O3 0.0232(6) 0.0298(7) 0.0297(6) 0.0029(5) -0.0041(5) -0.0005(5)
N1 0.0183(7) 0.0247(7) 0.0283(7) 0.0007(6) 0.0011(5) -0.0019(6)
O1 0.0241(6) 0.0363(7) 0.0203(6) 0.0048(5) 0.0031(4) 0.0037(5)
N8 0.0231(7) 0.0227(7) 0.0201(6) -0.0021(5) 0.0048(5) -0.0018(6)
N6 0.0184(6) 0.0206(7) 0.0193(6) 0.0009(5) 0.0006(5) -0.0010(5)
N3 0.0189(7) 0.0243(7) 0.0187(6) -0.0002(5) 0.0031(5) -0.0009(6)
N4 0.0185(7) 0.0223(7) 0.0257(7) 0.0010(5) 0.0031(5) 0.0001(5)
C17 0.0206(8) 0.0224(8) 0.0186(7) -0.0013(6) 0.0040(6) -0.0033(6)
C20 0.0184(7) 0.0264(8) 0.0167(7) -0.0018(6) 0.0015(5) -0.0030(6)
N5 0.0186(7) 0.0228(7) 0.0308(7) 0.0035(6) 0.0030(5) 0.0012(6)
C19 0.0205(8) 0.0202(8) 0.0163(7) -0.0002(6) 0.0017(6) -0.0028(6)
C14 0.0189(7) 0.0214(8) 0.0131(6) -0.0026(5) 0.0022(5) -0.0005(6)
C2 0.0241(8) 0.0231(8) 0.0282(8) -0.0023(7) -0.0059(7) 0.0007(7)
C18 0.0186(7) 0.0235(8) 0.0162(7) -0.0008(6) 0.0023(5) -0.0003(6)
C24 0.0180(7) 0.0238(8) 0.0163(7) -0.0014(6) 0.0004(5) -0.0017(6)
C13 0.0202(8) 0.0181(7) 0.0161(7) -0.0002(6) 0.0020(5) 0.0001(6)
C1 0.0243(8) 0.0201(8) 0.0225(8) 0.0050(6) -0.0033(6) -0.0011(6)
N2 0.0187(7) 0.0266(8) 0.0333(8) 0.0020(6) 0.0025(6) -0.0026(6)
C29 0.0217(8) 0.0218(8) 0.0238(8) -0.0001(6) -0.0010(6) -0.0047(6)
N7 0.0280(8) 0.0237(7) 0.0251(7) 0.0057(6) -0.0077(6) -0.0073(6)
C15 0.0213(8) 0.0226(8) 0.0167(7) 0.0000(6) 0.0036(6) 0.0030(6)
C27 0.0185(7) 0.0208(8) 0.0141(6) -0.0011(5) 0.0015(5) 0.0006(6)
C26 0.0184(7) 0.0228(8) 0.0181(7) -0.0020(6) 0.0015(5) -0.0024(6)
C16 0.0262(8) 0.0202(8) 0.0203(7) 0.0012(6) 0.0056(6) 0.0009(6)
C28 0.0184(7) 0.0200(8) 0.0185(7) -0.0012(6) 0.0017(6) 0.0007(6)
C38 0.0170(7) 0.0283(9) 0.0254(8) 0.0001(7) 0.0033(6) -0.0007(6)
C7 0.0201(8) 0.0231(8) 0.0180(7) -0.0012(6) 0.0025(6) -0.0026(6)
C25 0.0187(7) 0.0232(8) 0.0152(7) -0.0011(6) 0.0008(5) -0.0032(6)
C37 0.0232(8) 0.0262(8) 0.0210(7) -0.0002(6) 0.0058(6) 0.0040(7)
C30 0.0187(7) 0.0259(8) 0.0246(8) 0.0043(6) -0.0015(6) -0.0029(6)
C3 0.0328(10) 0.0270(9) 0.0240(8) -0.0028(7) -0.0037(7) 0.0053(7)
C22 0.0257(9) 0.0219(8) 0.0366(9) 0.0004(7) -0.0008(7) -0.0008(7)
C23 0.0208(8) 0.0245(9) 0.0299(8) 0.0014(7) 0.0003(6) -0.0045(7)
C60 0.0192(8) 0.0309(9) 0.0320(9) 0.0053(7) 0.0047(6) -0.0030(7)
C8 0.0220(8) 0.0292(9) 0.0293(9) -0.0087(7) 0.0054(7) -0.0008(7)
C11 0.0229(9) 0.0421(11) 0.0342(9) -0.0087(8) -0.0021(7) 0.0045(8)
C36 0.0259(9) 0.0275(9) 0.0281(8) -0.0031(7) 0.0034(7) 0.0032(7)
C10 0.0283(9) 0.0309(9) 0.0202(8) 0.0000(7) -0.0022(6) -0.0069(7)
C21 0.0218(8) 0.0256(9) 0.0260(8) -0.0031(7) -0.0007(6) 0.0031(7)
C33 0.0275(9) 0.0301(10) 0.0492(11) -0.0077(9) 0.0085(8) -0.0074(8)
C34 0.0195(8) 0.0499(12) 0.0244(8) 0.0095(8) 0.0005(6) -0.0031(8)
C5 0.0290(10) 0.0391(11) 0.0299(9) 0.0066(8) -0.0019(7) -0.0104(8)
C12 0.0250(9) 0.0408(11) 0.0268(8) -0.0129(8) 0.0001(7) 0.0051(8)
C9 0.0315(10) 0.0315(9) 0.0240(8) -0.0101(7) 0.0047(7) -0.0055(8)
C6 0.0303(10) 0.0314(10) 0.0229(8) 0.0027(7) -0.0028(7) -0.0089(8)
C4 0.0309(10) 0.0283(9) 0.0299(9) 0.0058(7) 0.0027(7) 0.0016(8)

loop_
_atom_type_symbol
_atom_type_description
_atom_type_scat_dispersion_real
_atom_type_scat_dispersion_imag
_atom_type_scat_source
C C 0.0181 0.0091 'International Tables Vol C Tables 4.2.6.8 and 6.1.1.4'
H H 0.0000 0.0000 'International Tables Vol C Tables 4.2.6.8 and 6.1.1.4'
N N 0.0311 0.0180 'International Tables Vol C Tables 4.2.6.8 and 6.1.1.4'
O O 0.0492 0.0322 'International Tables Vol C Tables 4.2.6.8 and 6.1.1.4'
F F 0.0727 0.0534 'International Tables Vol C Tables 4.2.6.8 and 6.1.1.4'
Si Si 0.2541 0.3302 'International Tables Vol C Tables 4.2.6.8 and 6.1.1.4'
S S 0.3331 0.5567 'International Tables Vol C Tables 4.2.6.8 and 6.1.1.4'

loop_
_exptl_crystal_face_index_h
_exptl_crystal_face_index_k
_exptl_crystal_face_index_l
_exptl_crystal_face_perp_dist
0 0 -1 0.0903
0 1 5 0.0659
-2 -5 1 0.0628
2 5 0 0.0738
5 -1 0 0.0591
-5 1 0 0.0279
0 -1 -1 0.0984
0 5 -3 0.0852
0 -4 5 0.0500

loop_
_geom_angle_atom_site_label_1
_geom_angle_atom_site_label_2
_geom_angle_atom_site_label_3
_geom_angle
_geom_angle_site_symmetry_1
_geom_angle_site_symmetry_3
_geom_angle_publ_flag
O5 S1 O4 120.56(8) . . ?
O5 S1 N8 105.60(8) . . ?
O4 S1 N8 107.83(8) . . ?
O5 S1 C7 107.65(8) . . ?
O4 S1 C7 106.19(8) . . ?
N8 S1 C7 108.59(8) . . ?
O3 S2 O2 120.04(9) . . ?
O3 S2 N7 106.55(8) . . ?
O2 S2 N7 107.90(8) . . ?
O3 S2 C1 106.75(8) . . ?
O2 S2 C1 107.13(8) . . ?
N7 S2 C1 107.98(9) . . ?
O1 Si3 C33 110.56(9) . . ?
O1 Si3 C34 106.91(8) . . ?
C33 Si3 C34 109.60(11) . . ?
O1 Si3 C20 107.39(7) . . ?
C33 Si3 C20 112.48(9) . . ?
C34 Si3 C20 109.73(8) . . ?
O1 Si4 C36 107.27(8) . . ?
O1 Si4 C60 108.85(8) . . ?
C36 Si4 C60 111.78(9) . . ?
O1 Si4 C18 110.75(7) . . ?
C36 Si4 C18 110.23(8) . . ?
C60 Si4 C18 107.97(8) . . ?
N2 N1 C25 109.45(15) . . ?
Si4 O1 Si3 145.50(10) . . ?
C38 N8 S1 122.28(12) . . ?
C38 N8 H8N 118.9 . . ?
S1 N8 H8N 118.9 . . ?
N5 N6 C28 111.25(14) . . ?
N5 N6 C29 119.11(14) . . ?
C28 N6 C29 129.60(15) . . ?
N2 N3 C26 111.09(15) . . ?
N2 N3 C37 119.09(14) . . ?
C26 N3 C37 129.75(15) . . ?
N5 N4 C27 109.70(15) . . ?
C16 C17 C18 121.46(16) . . ?
C16 C17 H17 119.3 . . ?
C18 C17 H17 119.3 . . ?
C19 C20 C21 115.99(15) . . ?
C19 C20 Si3 125.18(14) . . ?
C21 C20 Si3 118.70(13) . . ?
N4 N5 N6 106.89(14) . . ?
F1 C19 C20 118.65(15) . . ?
F1 C19 C24 116.59(15) . . ?
C20 C19 C24 124.76(16) . . ?
C13 C14 C15 116.46(15) . . ?
C13 C14 C27 123.73(15) . . ?
C15 C14 C27 119.81(15) . . ?
C3 C2 C1 118.93(17) . . ?
C3 C2 H2 120.5 . . ?
C1 C2 H2 120.5 . . ?
C13 C18 C17 115.95(15) . . ?
C13 C18 Si4 123.28(13) . . ?
C17 C18 Si4 120.75(13) . . ?
C19 C24 C23 116.90(16) . . ?
C19 C24 C25 123.16(16) . . ?
C23 C24 C25 119.94(15) . . ?
F2 C13 C18 117.87(15) . . ?
F2 C13 C14 117.22(14) . . ?
C18 C13 C14 124.91(16) . . ?
C6 C1 C2 121.13(17) . . ?
C6 C1 S2 119.99(14) . . ?
C2 C1 S2 118.87(14) . . ?
N1 N2 N3 107.13(14) . . ?
N6 C29 C30 111.55(14) . . ?
N6 C29 H29A 109.3 . . ?
C30 C29 H29A 109.3 . . ?
N6 C29 H29B 109.3 . . ?
C30 C29 H29B 109.3 . . ?
H29A C29 H29B 108.0 . . ?
C30 N7 S2 121.52(12) . . ?
C30 N7 H7 119.2 . . ?
S2 N7 H7 119.2 . . ?
C16 C15 C14 120.97(16) . . ?
C16 C15 H15 119.5 . . ?
C14 C15 H15 119.5 . . ?
N4 C27 C28 107.29(15) . . ?
N4 C27 C14 120.18(15) . . ?
C28 C27 C14 132.43(15) . . ?
N3 C26 C25 104.84(15) . . ?
N3 C26 H26 127.6 . . ?
C25 C26 H26 127.6 . . ?
C15 C16 C17 120.19(16) . . ?
C15 C16 H16 119.9 . . ?
C17 C16 H16 119.9 . . ?
N6 C28 C27 104.86(15) . . ?
N6 C28 H28 127.6 . . ?
C27 C28 H28 127.6 . . ?
N8 C38 C37 113.97(14) . . ?
N8 C38 H38A 108.8 . . ?
C37 C38 H38A 108.8 . . ?
N8 C38 H38B 108.8 . . ?
C37 C38 H38B 108.8 . . ?
H38A C38 H38B 107.7 . . ?
C12 C7 C8 121.31(17) . . ?
C12 C7 S1 119.31(13) . . ?
C8 C7 S1 119.38(14) . . ?
N1 C25 C26 107.49(15) . . ?
N1 C25 C24 120.61(15) . . ?
C26 C25 C24 131.89(16) . . ?
N3 C37 C38 111.24(14) . . ?
N3 C37 H37A 109.4 . . ?
C38 C37 H37A 109.4 . . ?
N3 C37 H37B 109.4 . . ?
C38 C37 H37B 109.4 . . ?
H37A C37 H37B 108.0 . . ?
N7 C30 C29 110.76(14) . . ?
N7 C30 H30A 109.5 . . ?
C29 C30 H30A 109.5 . . ?
N7 C30 H30B 109.5 . . ?
C29 C30 H30B 109.5 . . ?
H30A C30 H30B 108.1 . . ?
C4 C3 C2 120.14(17) . . ?
C4 C3 H3 119.9 . . ?
C2 C3 H3 119.9 . . ?
C23 C22 C21 120.02(18) . . ?
C23 C22 H22 120.0 . . ?
C21 C22 H22 120.0 . . ?
C22 C23 C24 120.76(17) . . ?
C22 C23 H23 119.6 . . ?
C24 C23 H23 119.6 . . ?
Si4 C60 H60A 109.5 . . ?
Si4 C60 H60B 109.5 . . ?
H60A C60 H60B 109.5 . . ?
Si4 C60 H60C 109.5 . . ?
H60A C60 H60C 109.5 . . ?
H60B C60 H60C 109.5 . . ?
C7 C8 C9 118.65(17) . . ?
C7 C8 H8 120.7 . . ?
C9 C8 H8 120.7 . . ?
C10 C11 C12 119.88(18) . . ?
C10 C11 H11 120.1 . . ?
C12 C11 H11 120.1 . . ?
Si4 C36 H36A 109.5 . . ?
Si4 C36 H36B 109.5 . . ?
H36A C36 H36B 109.5 . . ?
Si4 C36 H36C 109.5 . . ?
H36A C36 H36C 109.5 . . ?
H36B C36 H36C 109.5 . . ?
C11 C10 C9 119.98(17) . . ?
C11 C10 H10 120.0 . . ?
C9 C10 H10 120.0 . . ?
C22 C21 C20 121.56(17) . . ?
C22 C21 H21 119.2 . . ?
C20 C21 H21 119.2 . . ?
Si3 C33 H33A 109.5 . . ?
Si3 C33 H33B 109.5 . . ?
H33A C33 H33B 109.5 . . ?
Si3 C33 H33C 109.5 . . ?
H33A C33 H33C 109.5 . . ?
H33B C33 H33C 109.5 . . ?
Si3 C34 H34A 109.5 . . ?
Si3 C34 H34B 109.5 . . ?
H34A C34 H34B 109.5 . . ?
Si3 C34 H34C 109.5 . . ?
H34A C34 H34C 109.5 . . ?
H34B C34 H34C 109.5 . . ?
C4 C5 C6 120.48(19) . . ?
C4 C5 H5 119.8 . . ?
C6 C5 H5 119.8 . . ?
C7 C12 C11 119.52(17) . . ?
C7 C12 H12 120.2 . . ?
C11 C12 H12 120.2 . . ?
C8 C9 C10 120.63(17) . . ?
C8 C9 H9 119.7 . . ?
C10 C9 H9 119.7 . . ?
C1 C6 C5 119.00(18) . . ?
C1 C6 H6 120.5 . . ?
C5 C6 H6 120.5 . . ?
C5 C4 C3 120.28(18) . . ?
C5 C4 H4 119.9 . . ?
C3 C4 H4 119.9 . . ?

loop_
_geom_bond_atom_site_label_1
_geom_bond_atom_site_label_2
_geom_bond_distance
_geom_bond_site_symmetry_2
_geom_bond_publ_flag
S1 O5 1.4362(12) . ?
S1 O4 1.4364(14) . ?
S1 N8 1.6083(16) . ?
S1 C7 1.7744(17) . ?
S2 O3 1.4331(14) . ?
S2 O2 1.4346(14) . ?
S2 N7 1.6087(16) . ?
S2 C1 1.7704(18) . ?
Si3 O1 1.6371(13) . ?
Si3 C33 1.854(2) . ?
Si3 C34 1.863(2) . ?
Si3 C20 1.8835(17) . ?
Si4 O1 1.6327(12) . ?
Si4 C36 1.8556(19) . ?
Si4 C60 1.8617(19) . ?
Si4 C18 1.8836(18) . ?
F1 C19 1.365(2) . ?
F2 C13 1.3629(19) . ?
N1 N2 1.313(2) . ?
N1 C25 1.366(2) . ?
N8 C38 1.455(2) . ?
N8 H8N 0.8800 . ?
N6 N5 1.343(2) . ?
N6 C28 1.346(2) . ?
N6 C29 1.466(2) . ?
N3 N2 1.341(2) . ?
N3 C26 1.349(2) . ?
N3 C37 1.455(2) . ?
N4 N5 1.311(2) . ?
N4 C27 1.365(2) . ?
C17 C16 1.390(2) . ?
C17 C18 1.402(2) . ?
C17 H17 0.9500 . ?
C20 C19 1.386(2) . ?
C20 C21 1.403(3) . ?
C19 C24 1.390(2) . ?
C14 C13 1.393(2) . ?
C14 C15 1.404(2) . ?
C14 C27 1.465(2) . ?
C2 C3 1.392(3) . ?
C2 C1 1.392(3) . ?
C2 H2 0.9500 . ?
C18 C13 1.392(2) . ?
C24 C23 1.400(2) . ?
C24 C25 1.471(2) . ?
C1 C6 1.385(3) . ?
C29 C30 1.525(2) . ?
C29 H29A 0.9900 . ?
C29 H29B 0.9900 . ?
N7 C30 1.464(2) . ?
N7 H7 0.8800 . ?
C15 C16 1.383(2) . ?
C15 H15 0.9500 . ?
C27 C28 1.381(2) . ?
C26 C25 1.379(2) . ?
C26 H26 0.9500 . ?
C16 H16 0.9500 . ?
C28 H28 0.9500 . ?
C38 C37 1.529(2) . ?
C38 H38A 0.9900 . ?
C38 H38B 0.9900 . ?
C7 C12 1.384(3) . ?
C7 C8 1.388(2) . ?
C37 H37A 0.9900 . ?
C37 H37B 0.9900 . ?
C30 H30A 0.9900 . ?
C30 H30B 0.9900 . ?
C3 C4 1.386(3) . ?
C3 H3 0.9500 . ?
C22 C23 1.386(3) . ?
C22 C21 1.387(3) . ?
C22 H22 0.9500 . ?
C23 H23 0.9500 . ?
C60 H60A 0.9800 . ?
C60 H60B 0.9800 . ?
C60 H60C 0.9800 . ?
C8 C9 1.389(3) . ?
C8 H8 0.9500 . ?
C11 C10 1.387(3) . ?
C11 C12 1.389(3) . ?
C11 H11 0.9500 . ?
C36 H36A 0.9800 . ?
C36 H36B 0.9800 . ?
C36 H36C 0.9800 . ?
C10 C9 1.389(3) . ?
C10 H10 0.9500 . ?
C21 H21 0.9500 . ?
C33 H33A 0.9800 . ?
C33 H33B 0.9800 . ?
C33 H33C 0.9800 . ?
C34 H34A 0.9800 . ?
C34 H34B 0.9800 . ?
C34 H34C 0.9800 . ?
C5 C4 1.377(3) . ?
C5 C6 1.391(3) . ?
C5 H5 0.9500 . ?
C12 H12 0.9500 . ?
C9 H9 0.9500 . ?
C6 H6 0.9500 . ?
C4 H4 0.9500 . ?

loop_
_exptl_oxdiff_crystal_face_indexfrac_h
_exptl_oxdiff_crystal_face_indexfrac_k
_exptl_oxdiff_crystal_face_indexfrac_l
_exptl_oxdiff_crystal_face_x
_exptl_oxdiff_crystal_face_y
_exptl_oxdiff_crystal_face_z
-0.0013 0.0007 -1.0000 0.0069 0.0052 0.1039
0.0056 0.9972 4.9994 0.0204 0.0211 -0.5253
-1.9947 -5.0072 1.0057 -0.1164 -0.4301 -0.0672
1.9960 5.0065 -0.0056 0.1095 0.4250 -0.0367
5.0049 -0.9965 -0.0032 -0.4658 0.4294 -0.0128
-5.0049 0.9965 0.0032 0.4658 -0.4294 0.0128
-0.0002 -1.0002 -0.9992 -0.0479 -0.0417 0.1097
-0.0096 5.0069 -3.0041 0.2945 0.2499 0.2824
0.0111 -4.0074 5.0034 -0.2535 -0.2134 -0.4961
